data_4060721
loop_
_publ_author_name
'D\'iez-Barra, E.'
'Guerra, J.'
'L\'opez-Solera, Isabel'
'Merino, S.'
'Rodr\'iguez-L\'opez, J.'
'S\'anchez-Verd\'u, P.'
'Tejeda, J.'

_publ_section_title
;
Novel Chiral and Achiral NCN Pincer Complexes Based on 1,3-Bis(1,2,4-triazol-
1-ylmethyl)benzene
;
_journal_name_full Organometallics
_journal_year 2003
_chemical_formula_sum 'C52 H64 N8 O5 Sm2'
_chemical_formula_weight 1181.81
_space_group_IT_number 14
_symmetry_cell_setting monoclinic
_symmetry_space_group_name_Hall '-P 2yn'
_symmetry_space_group_name_H-M 'P 1 21/n 1'
_cell_angle_alpha 90.00
_cell_angle_beta 110.655(2)
_cell_angle_gamma 90.00
_cell_formula_units_Z 4
_cell_length_a 17.8715(16)
_cell_length_b 16.2171(14)
_cell_length_c 18.1897(16)
_cell_measurement_temperature 203(2)
_cell_volume 4932.9(8)
_diffrn_ambient_temperature 203(2)
_exptl_crystal_density_diffrn 1.591
_cod_depositor_comments
;
The following automatic conversions were performed:
'_symmetry_cell_setting' value 'Monoclinic' changed to 'monoclinic'
according to '/home/saulius/struct/CIF-dictionaries/cif_core.dic'
dictionary named 'cif_core.dic' version 2.4.1 from 2010-06-29.

Automatic conversion script
Id: cif_fix_enum 1527 2010-12-29 10:47:43Z saulius 
;
_cod_original_sg_symbol_H-M 'P 21/n'
_cod_database_code 4060721

loop_
_symmetry_equiv_pos_as_xyz
'x, y, z'
'-x+1/2, y+1/2, -z+1/2'
'-x, -y, -z'
'x-1/2, -y-1/2, z-1/2'

loop_
_atom_site_label
_atom_site_type_symbol
_atom_site_fract_x
_atom_site_fract_y
_atom_site_fract_z
_atom_site_U_iso_or_equiv
_atom_site_adp_type
_atom_site_occupancy
_atom_site_symmetry_multiplicity
_atom_site_calc_flag
_atom_site_refinement_flags
_atom_site_disorder_assembly
_atom_site_disorder_group
Sm1 Sm 0.218585(18) 0.17546(2) 0.932607(19) 0.02551(9) Uani 1 1 d . . .
Sm2 Sm 0.367463(19) 0.11100(2) 0.78636(2) 0.02931(9) Uani 1 1 d . . .
N1 N 0.1849(3) 0.2764(3) 1.0202(3) 0.0338(13) Uani 1 1 d . . .
N2 N 0.0710(3) 0.1880(3) 0.9061(3) 0.0339(13) Uani 1 1 d . . .
N3 N 0.1370(3) 0.0783(3) 0.8420(3) 0.0297(12) Uani 1 1 d . . .
N4 N 0.3024(3) 0.0617(3) 0.9016(3) 0.0299(12) Uani 1 1 d . . .
N5 N 0.2816(3) 0.2191(3) 0.8179(3) 0.0303(12) Uani 1 1 d . . .
N6 N 0.2353(3) 0.1080(4) 0.6943(3) 0.0330(13) Uani 1 1 d . . .
N7 N 0.3489(3) 0.0405(4) 0.6570(3) 0.0348(13) Uani 1 1 d . . .
N8 N 0.4963(3) 0.0590(4) 0.7763(4) 0.0422(15) Uani 1 1 d . . .
O1 O 0.2091(3) 0.0803(3) 1.0364(3) 0.0379(12) Uani 1 1 d . . .
O2 O 0.3557(3) 0.1939(3) 1.0398(3) 0.0389(12) Uani 1 1 d . . .
O3 O 0.3931(3) 0.2249(3) 0.7079(3) 0.0444(13) Uani 1 1 d . . .
O4 O 0.4726(3) 0.2006(3) 0.8935(3) 0.0497(14) Uani 1 1 d . . .
C1 C 0.2213(4) 0.3234(4) 1.0844(4) 0.0385(16) Uani 1 1 d . . .
H1A H 0.2771 0.3252 1.1105 0.046 Uiso 1 1 calc R . .
C2 C 0.1672(5) 0.3690(5) 1.1078(5) 0.049(2) Uani 1 1 d . . .
H2A H 0.1788 0.4060 1.1502 0.059 Uiso 1 1 calc R . .
C3 C 0.0933(5) 0.3478(5) 1.0552(5) 0.054(2) Uani 1 1 d . . .
H3A H 0.0439 0.3678 1.0551 0.065 Uiso 1 1 calc R . .
C4 C 0.1042(4) 0.2919(5) 1.0023(4) 0.0382(17) Uani 1 1 d . . .
C5 C 0.0478(4) 0.2446(5) 0.9428(4) 0.0386(17) Uani 1 1 d . . .
H5A H -0.0072 0.2547 0.9300 0.046 Uiso 1 1 calc R . .
C6 C 0.0169(4) 0.1349(4) 0.8492(4) 0.0322(15) Uani 1 1 d . . .
C7 C -0.0649(4) 0.1376(5) 0.8273(4) 0.0408(18) Uani 1 1 d . . .
H7A H -0.0886 0.1762 0.8509 0.049 Uiso 1 1 calc R . .
C8 C -0.1132(4) 0.0839(5) 0.7705(5) 0.050(2) Uani 1 1 d . . .
H8A H -0.1692 0.0862 0.7555 0.060 Uiso 1 1 calc R . .
C9 C -0.0776(4) 0.0268(5) 0.7364(4) 0.050(2) Uani 1 1 d . . .
H9A H -0.1093 -0.0106 0.6988 0.060 Uiso 1 1 calc R . .
C10 C 0.0050(4) 0.0251(4) 0.7580(4) 0.0376(17) Uani 1 1 d . . .
H10A H 0.0281 -0.0128 0.7332 0.045 Uiso 1 1 calc R . .
C11 C 0.0556(4) 0.0778(4) 0.8157(4) 0.0323(16) Uani 1 1 d . . .
C12 C 0.1759(4) 0.0495(4) 0.7884(4) 0.0305(15) Uani 1 1 d . . .
H12A H 0.1447 0.0033 0.7564 0.037 Uiso 1 1 calc R . .
C13 C 0.2598(4) 0.0207(4) 0.8337(4) 0.0304(15) Uani 1 1 d . . .
C14 C 0.3054(4) -0.0389(4) 0.8151(4) 0.0375(16) Uani 1 1 d . . .
H14A H 0.2891 -0.0747 0.7716 0.045 Uiso 1 1 calc R . .
C15 C 0.3811(4) -0.0352(4) 0.8747(4) 0.0402(17) Uani 1 1 d . . .
H15A H 0.4259 -0.0679 0.8789 0.048 Uiso 1 1 calc R . .
C16 C 0.3769(4) 0.0268(4) 0.9268(4) 0.0379(17) Uani 1 1 d . . .
H16A H 0.4192 0.0423 0.9725 0.045 Uiso 1 1 calc R . .
C17 C 0.2844(4) 0.2913(4) 0.8576(4) 0.0361(16) Uani 1 1 d . . .
H17A H 0.3319 0.3176 0.8889 0.043 Uiso 1 1 calc R . .
C18 C 0.2091(4) 0.3204(4) 0.8460(4) 0.0358(16) Uani 1 1 d . . .
H18A H 0.1959 0.3684 0.8677 0.043 Uiso 1 1 calc R . .
C19 C 0.1554(4) 0.2641(4) 0.7952(4) 0.0375(17) Uani 1 1 d . . .
H19A H 0.0993 0.2666 0.7767 0.045 Uiso 1 1 calc R . .
C20 C 0.2016(4) 0.2045(4) 0.7780(3) 0.0286(15) Uani 1 1 d . . .
C21 C 0.1778(4) 0.1244(4) 0.7319(4) 0.0343(16) Uani 1 1 d . . .
H21A H 0.1241 0.1310 0.6911 0.041 Uiso 1 1 calc R . .
C22 C 0.2110(4) 0.0644(4) 0.6263(4) 0.0338(16) Uani 1 1 d . . .
C23 C 0.1304(4) 0.0473(5) 0.5773(4) 0.0448(19) Uani 1 1 d . . .
H23A H 0.0882 0.0630 0.5939 0.054 Uiso 1 1 calc R . .
C24 C 0.1136(5) 0.0084(5) 0.5063(4) 0.048(2) Uani 1 1 d . . .
H24A H 0.0601 -0.0014 0.4746 0.058 Uiso 1 1 calc R . .
C25 C 0.1732(5) -0.0162(4) 0.4808(4) 0.047(2) Uani 1 1 d . . .
H25A H 0.1606 -0.0406 0.4310 0.057 Uiso 1 1 calc R . .
C26 C 0.2520(5) -0.0053(4) 0.5284(4) 0.0448(19) Uani 1 1 d . . .
H26A H 0.2930 -0.0236 0.5111 0.054 Uiso 1 1 calc R . .
C27 C 0.2718(4) 0.0321(4) 0.6014(4) 0.0330(15) Uani 1 1 d . . .
C28 C 0.4114(4) 0.0107(4) 0.6474(4) 0.0390(17) Uani 1 1 d . . .
H28A H 0.4061 -0.0175 0.6007 0.047 Uiso 1 1 calc R . .
C29 C 0.4883(4) 0.0197(4) 0.7061(4) 0.0384(17) Uani 1 1 d . . .
C30 C 0.5628(4) -0.0009(5) 0.7036(5) 0.051(2) Uani 1 1 d . . .
H30A H 0.5730 -0.0286 0.6627 0.061 Uiso 1 1 calc R . .
C31 C 0.6188(5) 0.0273(5) 0.7725(5) 0.051(2) Uani 1 1 d . . .
H31A H 0.6746 0.0233 0.7873 0.061 Uiso 1 1 calc R . .
C32 C 0.5771(4) 0.0627(5) 0.8160(5) 0.049(2) Uani 1 1 d . . .
H32A H 0.6011 0.0861 0.8661 0.058 Uiso 1 1 calc R . .
C33 C 0.2013(4) -0.0072(5) 1.0207(4) 0.0453(19) Uani 1 1 d . . .
H33A H 0.2414 -0.0382 1.0625 0.054 Uiso 1 1 calc R . .
H33B H 0.2074 -0.0199 0.9705 0.054 Uiso 1 1 calc R . .
C34 C 0.1174(5) -0.0279(6) 1.0179(6) 0.068(3) Uani 1 1 d . . .
H34A H 0.0806 -0.0321 0.9634 0.081 Uiso 1 1 calc R . .
H34B H 0.1172 -0.0804 1.0446 0.081 Uiso 1 1 calc R . .
C35 C 0.0936(5) 0.0413(5) 1.0593(5) 0.055(2) Uani 1 1 d . . .
H35A H 0.0777 0.0205 1.1022 0.066 Uiso 1 1 calc R . .
H35B H 0.0489 0.0726 1.0227 0.066 Uiso 1 1 calc R . .
C36 C 0.1677(4) 0.0945(5) 1.0906(4) 0.048(2) Uani 1 1 d . . .
H36A H 0.1535 0.1528 1.0912 0.057 Uiso 1 1 calc R . .
H36B H 0.2008 0.0778 1.1440 0.057 Uiso 1 1 calc R . .
C37 C 0.3866(5) 0.1427(5) 1.1083(5) 0.060(3) Uani 1 1 d . . .
H37A H 0.3428 0.1145 1.1186 0.072 Uiso 1 1 calc R . .
H37B H 0.4229 0.1010 1.1007 0.072 Uiso 1 1 calc R . .
C38 C 0.4285(6) 0.1953(6) 1.1726(5) 0.075(3) Uani 1 1 d . . .
H38A H 0.4750 0.1666 1.2093 0.090 Uiso 1 1 calc R . .
H38B H 0.3935 0.2121 1.2009 0.090 Uiso 1 1 calc R . .
C39 C 0.4543(5) 0.2680(5) 1.1386(5) 0.058(2) Uani 1 1 d . . .
H39A H 0.5101 0.2623 1.1424 0.070 Uiso 1 1 calc R . .
H39B H 0.4490 0.3185 1.1660 0.070 Uiso 1 1 calc R . .
C40 C 0.3996(4) 0.2705(4) 1.0543(4) 0.0362(16) Uani 1 1 d . . .
H40A H 0.3629 0.3174 1.0452 0.043 Uiso 1 1 calc R . .
H40B H 0.4306 0.2757 1.0195 0.043 Uiso 1 1 calc R . .
C41 C 0.4500(5) 0.2268(6) 0.6677(6) 0.066(3) Uani 1 1 d . . .
H41A H 0.5045 0.2204 0.7056 0.079 Uiso 1 1 calc R . .
H41B H 0.4392 0.1816 0.6297 0.079 Uiso 1 1 calc R . .
C42 C 0.4425(8) 0.3030(8) 0.6289(8) 0.125(5) Uani 1 1 d . . .
H42A H 0.4527 0.2970 0.5797 0.150 Uiso 1 1 calc R . .
H42B H 0.4799 0.3435 0.6622 0.150 Uiso 1 1 calc R . .
C43 C 0.3569(7) 0.3286(8) 0.6132(7) 0.124(5) Uani 1 1 d . . .
H43A H 0.3539 0.3879 0.6222 0.148 Uiso 1 1 calc R . .
H43B H 0.3235 0.3163 0.5587 0.148 Uiso 1 1 calc R . .
C44 C 0.3299(6) 0.2819(6) 0.6673(7) 0.082(3) Uani 1 1 d . . .
H44A H 0.3191 0.3190 0.7049 0.098 Uiso 1 1 calc R . .
H44B H 0.2807 0.2518 0.6385 0.098 Uiso 1 1 calc R . .
C45 C 0.5022(7) 0.2783(7) 0.8809(6) 0.102(4) Uani 1 1 d . . .
H45A H 0.4959 0.2846 0.8255 0.123 Uiso 1 1 calc R . .
H45B H 0.4725 0.3227 0.8949 0.123 Uiso 1 1 calc R . .
C46 C 0.5817(8) 0.2821(8) 0.9273(10) 0.141(6) Uani 1 1 d . . .
H46A H 0.5942 0.3374 0.9500 0.169 Uiso 1 1 calc R . .
H46B H 0.6145 0.2720 0.8950 0.169 Uiso 1 1 calc R . .
C47 C 0.6004(6) 0.2227(7) 0.9886(8) 0.097(4) Uani 1 1 d . . .
H47A H 0.6089 0.2493 1.0394 0.116 Uiso 1 1 calc R . .
H47B H 0.6485 0.1916 0.9921 0.116 Uiso 1 1 calc R . .
C48 C 0.5278(4) 0.1669(5) 0.9657(4) 0.050(2) Uani 1 1 d . . .
H48A H 0.5426 0.1103 0.9577 0.059 Uiso 1 1 calc R . .
H48B H 0.5040 0.1667 1.0066 0.059 Uiso 1 1 calc R . .
O5 O 0.6866(7) -0.2443(7) 0.5922(7) 0.156(4) Uiso 1 1 d . . .
C49 C 0.7484(9) -0.2697(9) 0.6542(9) 0.128(5) Uiso 1 1 d . . .
H49A H 0.7908 -0.2914 0.6371 0.153 Uiso 1 1 calc R . .
H49B H 0.7315 -0.3134 0.6820 0.153 Uiso 1 1 calc R . .
C50 C 0.7768(10) -0.2006(11) 0.7042(11) 0.165(7) Uiso 1 1 d . . .
H50A H 0.7693 -0.2097 0.7544 0.198 Uiso 1 1 calc R . .
H50B H 0.8340 -0.1925 0.7147 0.198 Uiso 1 1 calc R . .
C52 C 0.7322(9) -0.1290(10) 0.6652(9) 0.142(6) Uiso 1 1 d . . .
H52A H 0.7016 -0.1059 0.6958 0.171 Uiso 1 1 calc R . .
H52B H 0.7683 -0.0864 0.6589 0.171 Uiso 1 1 calc R . .
C53 C 0.6792(10) -0.1571(10) 0.5899(10) 0.151(6) Uiso 1 1 d . . .
H53A H 0.6239 -0.1407 0.5813 0.181 Uiso 1 1 calc R . .
H53B H 0.6948 -0.1341 0.5476 0.181 Uiso 1 1 calc R . .

loop_
_atom_site_aniso_label
_atom_site_aniso_U_11
_atom_site_aniso_U_22
_atom_site_aniso_U_33
_atom_site_aniso_U_23
_atom_site_aniso_U_13
_atom_site_aniso_U_12
Sm1 0.02166(15) 0.02822(18) 0.02443(17) -0.00119(15) 0.00539(12) -0.00152(15)
Sm2 0.02596(17) 0.0336(2) 0.02779(18) 0.00305(16) 0.00872(13) 0.00083(15)
N1 0.036(3) 0.032(3) 0.038(3) -0.003(3) 0.019(3) -0.004(3)
N2 0.030(3) 0.040(4) 0.033(3) 0.004(3) 0.012(2) 0.002(3)
N3 0.022(3) 0.035(3) 0.032(3) -0.004(3) 0.009(2) -0.004(2)
N4 0.026(3) 0.036(3) 0.026(3) 0.000(3) 0.007(2) -0.002(2)
N5 0.027(3) 0.031(3) 0.030(3) 0.000(3) 0.007(2) -0.005(2)
N6 0.026(3) 0.041(3) 0.030(3) -0.007(3) 0.008(2) -0.002(3)
N7 0.037(3) 0.035(3) 0.033(3) 0.005(3) 0.013(3) 0.002(3)
N8 0.035(3) 0.044(4) 0.048(4) 0.005(3) 0.017(3) 0.005(3)
O1 0.039(3) 0.039(3) 0.035(3) 0.002(2) 0.012(2) -0.007(2)
O2 0.035(3) 0.035(3) 0.032(3) -0.002(2) -0.006(2) -0.007(2)
O3 0.043(3) 0.049(3) 0.044(3) 0.016(3) 0.018(2) 0.009(2)
O4 0.045(3) 0.050(3) 0.044(3) 0.009(3) 0.005(2) -0.018(3)
C1 0.039(4) 0.042(4) 0.036(4) -0.001(4) 0.016(3) 0.000(4)
C2 0.057(5) 0.041(5) 0.053(5) -0.017(4) 0.024(4) 0.005(4)
C3 0.046(5) 0.056(5) 0.062(6) -0.022(4) 0.020(4) 0.004(4)
C4 0.037(4) 0.040(4) 0.044(4) 0.000(4) 0.021(3) 0.008(3)
C5 0.022(3) 0.050(5) 0.043(4) -0.005(4) 0.011(3) 0.004(3)
C6 0.027(3) 0.038(4) 0.032(4) 0.004(3) 0.010(3) -0.002(3)
C7 0.030(4) 0.051(5) 0.039(4) 0.004(4) 0.010(3) -0.002(3)
C8 0.027(4) 0.069(6) 0.056(5) 0.012(4) 0.015(4) -0.001(4)
C9 0.033(4) 0.066(6) 0.037(4) 0.006(4) -0.005(3) -0.014(4)
C10 0.041(4) 0.040(4) 0.030(4) 0.002(3) 0.011(3) -0.010(3)
C11 0.029(3) 0.034(4) 0.028(4) 0.004(3) 0.003(3) -0.008(3)
C12 0.028(3) 0.030(4) 0.031(4) -0.010(3) 0.007(3) -0.011(3)
C13 0.038(4) 0.026(4) 0.030(4) 0.001(3) 0.015(3) -0.006(3)
C14 0.045(4) 0.028(4) 0.041(4) 0.000(3) 0.017(3) 0.002(3)
C15 0.040(4) 0.037(4) 0.047(4) 0.011(4) 0.020(3) 0.015(3)
C16 0.031(4) 0.043(5) 0.037(4) 0.007(3) 0.008(3) 0.007(3)
C17 0.037(4) 0.035(4) 0.030(4) 0.005(3) 0.004(3) -0.006(3)
C18 0.050(4) 0.025(4) 0.030(3) 0.000(3) 0.011(3) 0.000(3)
C19 0.035(4) 0.044(4) 0.027(4) 0.008(3) 0.003(3) 0.009(3)
C20 0.028(3) 0.038(4) 0.019(3) 0.005(3) 0.007(3) -0.001(3)
C21 0.026(3) 0.044(4) 0.025(3) 0.000(3) -0.001(3) 0.006(3)
C22 0.036(4) 0.038(4) 0.025(3) 0.005(3) 0.008(3) 0.000(3)
C23 0.041(4) 0.053(5) 0.036(4) -0.011(4) 0.008(3) 0.000(4)
C24 0.052(5) 0.054(5) 0.031(4) -0.014(4) 0.004(4) -0.004(4)
C25 0.076(6) 0.031(4) 0.029(4) -0.007(3) 0.011(4) -0.009(4)
C26 0.064(5) 0.038(4) 0.032(4) -0.002(3) 0.016(4) 0.004(4)
C27 0.046(4) 0.018(3) 0.031(4) 0.002(3) 0.010(3) 0.004(3)
C28 0.045(4) 0.036(4) 0.039(4) 0.000(3) 0.019(3) 0.000(3)
C29 0.043(4) 0.035(4) 0.043(4) 0.003(3) 0.022(3) 0.002(3)
C30 0.048(5) 0.063(6) 0.053(5) 0.015(4) 0.033(4) 0.018(4)
C31 0.042(4) 0.066(6) 0.057(5) 0.012(5) 0.031(4) 0.012(4)
C32 0.043(4) 0.054(5) 0.048(5) 0.005(4) 0.016(4) 0.006(4)
C33 0.047(4) 0.045(5) 0.040(4) 0.008(4) 0.011(4) 0.001(4)
C34 0.067(6) 0.069(7) 0.078(7) -0.001(5) 0.040(5) -0.018(5)
C35 0.058(5) 0.055(5) 0.065(6) 0.010(5) 0.036(4) -0.009(4)
C36 0.055(5) 0.060(5) 0.033(4) 0.002(4) 0.022(4) 0.003(4)
C37 0.067(6) 0.046(5) 0.046(5) 0.024(4) -0.008(4) -0.010(4)
C38 0.104(8) 0.070(7) 0.036(5) 0.002(5) 0.006(5) -0.027(6)
C39 0.063(5) 0.050(5) 0.043(5) -0.006(4) -0.004(4) -0.030(4)
C40 0.035(4) 0.030(4) 0.042(4) -0.005(3) 0.012(3) -0.006(3)
C41 0.058(5) 0.071(7) 0.085(7) 0.038(6) 0.046(5) 0.015(5)
C42 0.146(12) 0.121(11) 0.163(13) 0.076(10) 0.122(11) 0.059(9)
C43 0.134(10) 0.150(12) 0.120(10) 0.092(10) 0.086(9) 0.092(9)
C44 0.079(7) 0.074(7) 0.116(9) 0.064(7) 0.062(6) 0.034(5)
C45 0.119(9) 0.087(8) 0.078(8) 0.019(6) 0.007(7) -0.070(7)
C46 0.099(10) 0.095(11) 0.209(18) -0.020(11) 0.030(11) -0.063(9)
C47 0.055(6) 0.082(9) 0.118(10) -0.018(8) -0.012(6) -0.012(6)
C48 0.037(4) 0.059(5) 0.046(5) -0.001(4) 0.007(3) 0.001(4)

loop_
_geom_bond_atom_site_label_1
_geom_bond_atom_site_label_2
_geom_bond_distance
_geom_bond_site_symmetry_2
_geom_bond_publ_flag
Sm1 N3 2.373(5) . ?
Sm1 O1 2.491(5) . ?
Sm1 N1 2.502(5) . ?
Sm1 N2 2.516(5) . ?
Sm1 O2 2.554(4) . ?
Sm1 N4 2.561(5) . ?
Sm1 C19 2.756(6) . ?
Sm1 C20 2.760(6) . ?
Sm1 N5 2.790(5) . ?
Sm1 C18 2.801(7) . ?
Sm1 C17 2.811(7) . ?
Sm2 N6 2.365(5) . ?
Sm2 O3 2.473(5) . ?
Sm2 N5 2.525(5) . ?
Sm2 N8 2.519(6) . ?
Sm2 N7 2.531(6) . ?
Sm2 O4 2.618(5) . ?
Sm2 C13 2.785(6) . ?
Sm2 C14 2.798(7) . ?
Sm2 C15 2.826(7) . ?
Sm2 N4 2.847(5) . ?
Sm2 C16 2.848(7) . ?
N1 C1 1.353(8) . ?
N1 C4 1.384(8) . ?
N2 C5 1.288(8) . ?
N2 C6 1.428(8) . ?
N3 C11 1.363(7) . ?
N3 C12 1.460(8) . ?
N4 C16 1.369(8) . ?
N4 C13 1.372(8) . ?
N5 C17 1.367(8) . ?
N5 C20 1.377(7) . ?
N6 C22 1.357(8) . ?
N6 C21 1.446(8) . ?
N7 C28 1.283(8) . ?
N7 C27 1.399(8) . ?
N8 C32 1.369(9) . ?
N8 C29 1.388(9) . ?
O1 C36 1.444(8) . ?
O1 C33 1.445(8) . ?
O2 C37 1.436(8) . ?
O2 C40 1.444(7) . ?
O3 C44 1.445(9) . ?
O3 C41 1.447(8) . ?
O4 C45 1.417(10) . ?
O4 C48 1.443(8) . ?
C1 C2 1.398(9) . ?
C2 C3 1.373(10) . ?
C3 C4 1.385(10) . ?
C4 C5 1.417(9) . ?
C6 C7 1.374(9) . ?
C6 C11 1.417(9) . ?
C7 C8 1.394(10) . ?
C8 C9 1.387(11) . ?
C9 C10 1.388(9) . ?
C10 C11 1.406(9) . ?
C12 C13 1.508(9) . ?
C12 C21 1.598(9) . ?
C13 C14 1.380(9) . ?
C14 C15 1.406(9) . ?
C15 C16 1.401(10) . ?
C17 C18 1.370(9) . ?
C18 C19 1.409(9) . ?
C19 C20 1.377(9) . ?
C20 C21 1.523(9) . ?
C22 C27 1.417(9) . ?
C22 C23 1.428(9) . ?
C23 C24 1.372(9) . ?
C24 C25 1.362(10) . ?
C25 C26 1.381(10) . ?
C26 C27 1.387(9) . ?
C28 C29 1.420(10) . ?
C29 C30 1.388(9) . ?
C30 C31 1.378(11) . ?
C31 C32 1.387(10) . ?
C33 C34 1.518(10) . ?
C34 C35 1.495(12) . ?
C35 C36 1.515(10) . ?
C37 C38 1.427(11) . ?
C38 C39 1.479(11) . ?
C39 C40 1.500(9) . ?
C41 C42 1.405(12) . ?
C42 C43 1.513(14) . ?
C43 C44 1.453(13) . ?
C45 C46 1.374(15) . ?
C46 C47 1.421(17) . ?
C47 C48 1.513(12) . ?
O5 C49 1.334(15) . ?
O5 C53 1.420(16) . ?
C49 C50 1.419(18) . ?
C50 C52 1.446(18) . ?
C52 C53 1.438(19) . ?
